data_4060004
loop_
_publ_author_name
'Biwu Ma'
'Jian Li'
'Peter I. Djurovich'
'Muhammed Yousufuddin'
'Robert Bau'
'Mark E. Thompson'

_publ_section_title
;
Synthetic Control of Pt...Pt Separation and Photophysics of Binuclear
Platinum Complexes
;
_journal_name_full 'Journal of the American Chemical Society'
_journal_page_first 28
_journal_page_last 29
_journal_paper_doi 10.1021/ja044313w
_journal_volume 127
_journal_year 2005
_chemical_formula_sum 'C38 H38 F4 N6 Pt2'
_chemical_formula_weight 1044.92
_space_group_IT_number 14
_symmetry_cell_setting monoclinic
_symmetry_space_group_name_Hall '-P 2yn'
_symmetry_space_group_name_H-M 'P 1 21/n 1'
_atom_sites_solution_hydrogens geom
_atom_sites_solution_primary direct
_atom_sites_solution_secondary difmap
_cell_angle_alpha 90.00
_cell_angle_beta 97.633(3)
_cell_angle_gamma 90.00
_cell_formula_units_Z 4
_cell_length_a 10.0382(18)
_cell_length_b 20.024(4)
_cell_length_c 17.864(3)
_cell_measurement_reflns_used 7583
_cell_measurement_temperature 128(2)
_cell_measurement_theta_max 27.40
_cell_measurement_theta_min 2.21
_cell_volume 3558.9(11)
_diffrn_ambient_temperature 128(2)
_diffrn_detector_area_resol_mean ?
_diffrn_measurement_device_type 'CCD area detector'
_diffrn_measurement_method 'phi and omega scans'
_diffrn_radiation_monochromator graphite
_diffrn_radiation_source 'fine-focus sealed tube'
_diffrn_radiation_type MoK\a
_diffrn_radiation_wavelength 0.71073
_diffrn_reflns_av_R_equivalents 0.0478
_diffrn_reflns_av_sigmaI/netI 0.0633
_diffrn_reflns_limit_h_max 13
_diffrn_reflns_limit_h_min -9
_diffrn_reflns_limit_k_max 21
_diffrn_reflns_limit_k_min -25
_diffrn_reflns_limit_l_max 22
_diffrn_reflns_limit_l_min -21
_diffrn_reflns_number 21602
_diffrn_reflns_theta_max 27.49
_diffrn_reflns_theta_min 1.54
_diffrn_standards_decay_% ?
_diffrn_standards_interval_count ?
_diffrn_standards_interval_time ?
_diffrn_standards_number ?
_exptl_absorpt_coefficient_mu 7.911
_exptl_absorpt_correction_T_max ?
_exptl_absorpt_correction_T_min ?
_exptl_absorpt_correction_type none
_exptl_absorpt_process_details ?
_exptl_crystal_colour yellow
_exptl_crystal_density_diffrn 1.950
_exptl_crystal_density_meas 0
_exptl_crystal_density_method 'not measured'
_exptl_crystal_description prism
_exptl_crystal_F_000 2000
_exptl_crystal_size_max ?
_exptl_crystal_size_mid ?
_exptl_crystal_size_min ?
_refine_ls_extinction_coef ?
_refine_ls_extinction_method none
_refine_ls_goodness_of_fit_ref 1.043
_refine_ls_hydrogen_treatment mixed
_refine_ls_matrix_type full
_refine_ls_number_parameters 459
_refine_ls_number_reflns 7924
_refine_ls_number_restraints 0
_refine_ls_restrained_S_all 1.043
_refine_ls_R_factor_all 0.0578
_refine_ls_R_factor_gt 0.0396
_refine_ls_shift/su_max 0.013
_refine_ls_shift/su_mean 0.001
_refine_ls_structure_factor_coef Fsqd
_refine_ls_weighting_details 'calc w=1/[\s^2^(Fo^2^)+(0.0571P)^2^+0.0000P] where P=(Fo^2^+2Fc^2^)/3'
_refine_ls_weighting_scheme calc
_refine_ls_wR_factor_gt 0.1001
_refine_ls_wR_factor_ref 0.1126
_reflns_number_gt 6075
_reflns_number_total 7924
_reflns_threshold_expression >2sigma(I)
_cod_depositor_comments
;
The following automatic conversions were performed:
'_symmetry_cell_setting' value 'Monoclinic' changed to 'monoclinic'
according to '/home/saulius/struct/CIF-dictionaries/cif_core.dic'
dictionary named 'cif_core.dic' version 2.4.1 from 2010-06-29.

Automatic conversion script
Id: cif_fix_enum 1527 2010-12-29 10:47:43Z saulius 
;
_cod_original_sg_symbol_H-M P2(1)/n
_cod_database_code 4060004

loop_
_symmetry_equiv_pos_as_xyz
'x, y, z'
'-x+1/2, y+1/2, -z+1/2'
'-x, -y, -z'
'x-1/2, -y-1/2, z-1/2'

loop_
_atom_site_label
_atom_site_type_symbol
_atom_site_fract_x
_atom_site_fract_y
_atom_site_fract_z
_atom_site_U_iso_or_equiv
_atom_site_adp_type
_atom_site_occupancy
_atom_site_symmetry_multiplicity
_atom_site_calc_flag
_atom_site_refinement_flags
_atom_site_disorder_assembly
_atom_site_disorder_group
Pt1 Pt 0.95432(3) 0.191819(13) 0.460328(15) 0.02266(9) Uani 1 1 d . . .
Pt2 Pt 0.87086(3) 0.182358(13) 0.290410(15) 0.02231(9) Uani 1 1 d . . .
F1 F 1.1052(6) -0.0119(3) 0.6319(3) 0.0709(18) Uani 1 1 d . . .
F2 F 0.6491(6) 0.0377(3) 0.6188(3) 0.0719(17) Uani 1 1 d . . .
F3 F 0.9381(7) -0.0182(3) 0.1131(4) 0.084(2) Uani 1 1 d . . .
F4 F 1.3202(6) 0.1108(3) 0.1758(4) 0.0779(18) Uani 1 1 d . . .
N1 N 1.0215(6) 0.2705(3) 0.3969(3) 0.0281(13) Uani 1 1 d . . .
N2 N 0.9998(5) 0.2585(3) 0.3212(3) 0.0252(13) Uani 1 1 d . . .
N3 N 0.7682(6) 0.2301(3) 0.4274(3) 0.0263(13) Uani 1 1 d . . .
N4 N 0.7377(6) 0.2335(3) 0.3503(3) 0.0274(13) Uani 1 1 d . . .
N5 N 1.1345(6) 0.1488(3) 0.4818(3) 0.0300(14) Uani 1 1 d . . .
N6 N 0.7504(6) 0.1033(3) 0.2629(4) 0.0344(15) Uani 1 1 d . . .
C1 C 1.1328(8) 0.3575(4) 0.4873(5) 0.0390(19) Uani 1 1 d . . .
C2 C 1.0953(7) 0.3257(4) 0.4100(4) 0.0285(16) Uani 1 1 d . . .
C3 C 1.1202(7) 0.3508(4) 0.3395(4) 0.0282(16) Uani 1 1 d . . .
H3 H 1.1707 0.3895 0.3310 0.034 Uiso 1 1 calc R . .
C4 C 1.0568(7) 0.3079(3) 0.2847(4) 0.0269(16) Uani 1 1 d . . .
C5 C 1.0461(9) 0.3114(4) 0.2017(5) 0.039(2) Uani 1 1 d . . .
H5A H 0.9978 0.2721 0.1795 0.058 Uiso 1 1 calc R . .
H5B H 1.1363 0.3126 0.1864 0.058 Uiso 1 1 calc R . .
H5C H 0.9970 0.3519 0.1838 0.058 Uiso 1 1 calc R . .
C6 C 1.0046(10) 0.3715(5) 0.5224(5) 0.059(3) Uani 1 1 d . . .
H6A H 0.9505 0.4049 0.4920 0.088 Uiso 1 1 calc R . .
H6B H 1.0285 0.3883 0.5739 0.088 Uiso 1 1 calc R . .
H6C H 0.9528 0.3301 0.5237 0.088 Uiso 1 1 calc R . .
C7 C 1.2245(10) 0.3114(5) 0.5395(5) 0.053(3) Uani 1 1 d . . .
H7A H 1.1747 0.2712 0.5502 0.079 Uiso 1 1 calc R . .
H7B H 1.2553 0.3347 0.5868 0.079 Uiso 1 1 calc R . .
H7C H 1.3023 0.2987 0.5148 0.079 Uiso 1 1 calc R . .
C8 C 1.2050(10) 0.4241(5) 0.4796(5) 0.057(3) Uani 1 1 d . . .
H8A H 1.2820 0.4171 0.4521 0.085 Uiso 1 1 calc R . .
H8B H 1.2364 0.4420 0.5300 0.085 Uiso 1 1 calc R . .
H8C H 1.1426 0.4559 0.4519 0.085 Uiso 1 1 calc R . .
C9 C 0.6856(9) 0.2736(5) 0.5438(5) 0.052(2) Uani 1 1 d . . .
H9A H 0.6065 0.2532 0.5612 0.077 Uiso 1 1 calc R . .
H9B H 0.6891 0.3211 0.5569 0.077 Uiso 1 1 calc R . .
H9C H 0.7670 0.2514 0.5681 0.077 Uiso 1 1 calc R . .
C10 C 0.6769(8) 0.2661(4) 0.4602(4) 0.0340(18) Uani 1 1 d . . .
C11 C 0.5870(8) 0.2931(4) 0.4039(5) 0.0357(18) Uani 1 1 d . . .
H11 H 0.5113 0.3200 0.4103 0.043 Uiso 1 1 calc R . .
C12 C 0.6281(7) 0.2737(4) 0.3349(4) 0.0306(17) Uani 1 1 d . . .
C13 C 0.5723(7) 0.2945(4) 0.2558(4) 0.0302(17) Uani 1 1 d . . .
C14 C 0.4599(10) 0.3444(6) 0.2583(5) 0.065(3) Uani 1 1 d . . .
H14A H 0.3927 0.3258 0.2875 0.098 Uiso 1 1 calc R . .
H14B H 0.4177 0.3540 0.2068 0.098 Uiso 1 1 calc R . .
H14C H 0.4965 0.3858 0.2822 0.098 Uiso 1 1 calc R . .
C15 C 0.5149(12) 0.2354(5) 0.2094(6) 0.073(3) Uani 1 1 d . . .
H15A H 0.5885 0.2076 0.1958 0.109 Uiso 1 1 calc R . .
H15B H 0.4605 0.2515 0.1632 0.109 Uiso 1 1 calc R . .
H15C H 0.4585 0.2089 0.2389 0.109 Uiso 1 1 calc R . .
C16 C 0.6809(9) 0.3268(6) 0.2168(5) 0.061(3) Uani 1 1 d . . .
H16A H 0.7117 0.3679 0.2436 0.092 Uiso 1 1 calc R . .
H16B H 0.6446 0.3376 0.1645 0.092 Uiso 1 1 calc R . .
H16C H 0.7566 0.2959 0.2170 0.092 Uiso 1 1 calc R . .
C17 C 1.2438(8) 0.1682(4) 0.4485(5) 0.0367(18) Uani 1 1 d . . .
H17 H 1.2362 0.2052 0.4148 0.044 Uiso 1 1 calc R . .
C18 C 1.3671(8) 0.1341(5) 0.4635(5) 0.047(2) Uani 1 1 d . . .
H18 H 1.4422 0.1468 0.4394 0.057 Uiso 1 1 calc R . .
C19 C 1.3757(8) 0.0827(5) 0.5134(5) 0.050(2) Uani 1 1 d . . .
H19 H 1.4598 0.0609 0.5262 0.061 Uiso 1 1 calc R . .
C20 C 1.2664(8) 0.0609(4) 0.5462(5) 0.042(2) Uani 1 1 d . . .
H20 H 1.2750 0.0241 0.5802 0.050 Uiso 1 1 calc R . .
C21 C 1.1431(7) 0.0934(4) 0.5290(4) 0.0314(17) Uani 1 1 d . . .
C22 C 1.0156(8) 0.0773(4) 0.5543(4) 0.0313(17) Uani 1 1 d . . .
C23 C 0.9953(8) 0.0255(4) 0.6032(4) 0.0323(17) Uani 1 1 d . . .
C24 C 0.8733(9) 0.0117(4) 0.6258(4) 0.040(2) Uani 1 1 d . . .
H24 H 0.8616 -0.0236 0.6599 0.048 Uiso 1 1 calc R . .
C25 C 0.7696(8) 0.0516(4) 0.5963(5) 0.041(2) Uani 1 1 d . . .
C26 C 0.7814(8) 0.1031(4) 0.5473(4) 0.0336(18) Uani 1 1 d . . .
H26 H 0.7048 0.1290 0.5289 0.040 Uiso 1 1 calc R . .
C27 C 0.9068(7) 0.1176(3) 0.5242(4) 0.0239(15) Uani 1 1 d . . .
C28 C 0.6350(8) 0.0923(4) 0.2912(5) 0.042(2) Uani 1 1 d . . .
H28 H 0.6066 0.1230 0.3264 0.050 Uiso 1 1 calc R . .
C29 C 0.5567(10) 0.0369(5) 0.2697(6) 0.056(3) Uani 1 1 d . . .
H29 H 0.4751 0.0301 0.2901 0.068 Uiso 1 1 calc R . .
C30 C 0.5944(10) -0.0066(5) 0.2212(6) 0.064(3) Uani 1 1 d . . .
H30 H 0.5394 -0.0442 0.2068 0.077 Uiso 1 1 calc R . .
C31 C 0.7196(9) 0.0025(4) 0.1892(6) 0.052(2) Uani 1 1 d . . .
H31 H 0.7476 -0.0279 0.1535 0.062 Uiso 1 1 calc R . .
C32 C 0.7952(8) 0.0581(4) 0.2139(4) 0.0346(18) Uani 1 1 d . . .
C33 C 0.9278(8) 0.0721(4) 0.1966(4) 0.0358(18) Uani 1 1 d . . .
C34 C 1.0030(10) 0.0343(4) 0.1524(5) 0.045(2) Uani 1 1 d . . .
C35 C 1.1331(10) 0.0469(4) 0.1442(5) 0.052(2) Uani 1 1 d . . .
H35 H 1.1803 0.0205 0.1122 0.062 Uiso 1 1 calc R . .
C36 C 1.1926(8) 0.0995(4) 0.1843(5) 0.041(2) Uani 1 1 d . . .
C37 C 1.1251(8) 0.1418(4) 0.2274(4) 0.0323(17) Uani 1 1 d . . .
H37 H 1.1701 0.1789 0.2524 0.039 Uiso 1 1 calc R . .
C38 C 0.9922(7) 0.1297(3) 0.2337(4) 0.0242(15) Uani 1 1 d . . .

loop_
_atom_site_aniso_label
_atom_site_aniso_U_11
_atom_site_aniso_U_22
_atom_site_aniso_U_33
_atom_site_aniso_U_23
_atom_site_aniso_U_13
_atom_site_aniso_U_12
Pt1 0.02552(16) 0.02061(15) 0.02123(16) 0.00264(10) 0.00088(11) 0.00088(10)
Pt2 0.02410(16) 0.02048(15) 0.02196(16) 0.00259(10) 0.00161(11) 0.00120(10)
F1 0.093(5) 0.048(4) 0.067(4) 0.015(3) -0.005(3) 0.010(3)
F2 0.072(4) 0.076(4) 0.067(4) 0.026(3) 0.003(3) -0.017(3)
F3 0.129(6) 0.046(4) 0.075(4) -0.019(3) 0.006(4) 0.004(4)
F4 0.066(4) 0.076(5) 0.095(5) 0.000(4) 0.023(3) 0.021(3)
N1 0.036(4) 0.028(3) 0.020(3) 0.001(2) 0.002(3) -0.001(3)
N2 0.027(3) 0.030(3) 0.019(3) -0.003(2) 0.005(2) -0.003(3)
N3 0.029(3) 0.028(3) 0.023(3) 0.010(3) 0.008(3) 0.004(3)
N4 0.030(3) 0.025(3) 0.026(3) 0.008(3) 0.001(3) 0.001(3)
N5 0.025(3) 0.030(4) 0.033(4) -0.007(3) -0.001(3) 0.002(3)
N6 0.037(4) 0.031(4) 0.032(4) 0.012(3) -0.008(3) -0.006(3)
C1 0.054(5) 0.026(4) 0.036(5) -0.007(3) 0.002(4) -0.008(4)
C2 0.028(4) 0.021(4) 0.037(5) -0.007(3) 0.007(3) 0.000(3)
C3 0.024(4) 0.025(4) 0.038(4) -0.002(3) 0.011(3) -0.004(3)
C4 0.029(4) 0.023(4) 0.031(4) 0.001(3) 0.012(3) 0.005(3)
C5 0.050(5) 0.031(5) 0.037(5) 0.005(3) 0.012(4) -0.005(4)
C6 0.070(7) 0.061(7) 0.052(6) -0.023(5) 0.033(5) -0.015(5)
C7 0.067(7) 0.054(6) 0.033(5) -0.003(4) -0.009(5) -0.015(5)
C8 0.077(7) 0.046(6) 0.047(6) -0.004(4) 0.006(5) -0.031(5)
C9 0.060(6) 0.064(7) 0.034(5) -0.006(4) 0.018(4) 0.010(5)
C10 0.038(4) 0.033(4) 0.032(4) 0.004(3) 0.009(3) 0.000(3)
C11 0.029(4) 0.039(5) 0.041(5) 0.006(4) 0.012(4) 0.007(3)
C12 0.026(4) 0.031(4) 0.034(4) 0.007(3) 0.003(3) 0.000(3)
C13 0.028(4) 0.029(4) 0.031(4) 0.001(3) -0.003(3) 0.008(3)
C14 0.060(6) 0.090(8) 0.045(6) 0.019(6) 0.007(5) 0.041(6)
C15 0.106(9) 0.047(6) 0.055(7) 0.007(5) -0.029(6) 0.011(6)
C16 0.048(6) 0.091(8) 0.044(6) 0.043(6) 0.002(4) 0.005(5)
C17 0.031(4) 0.043(5) 0.035(5) -0.002(4) 0.001(3) -0.005(4)
C18 0.032(5) 0.058(6) 0.051(6) -0.019(5) 0.002(4) 0.007(4)
C19 0.029(5) 0.058(6) 0.061(6) -0.017(5) -0.006(4) 0.019(4)
C20 0.037(5) 0.038(5) 0.045(5) -0.008(4) -0.012(4) 0.015(4)
C21 0.038(4) 0.031(4) 0.022(4) -0.004(3) -0.010(3) 0.006(3)
C22 0.045(5) 0.019(4) 0.028(4) -0.003(3) -0.002(3) 0.004(3)
C23 0.044(5) 0.024(4) 0.026(4) 0.004(3) -0.008(3) 0.006(3)
C24 0.069(6) 0.025(4) 0.022(4) 0.005(3) -0.008(4) -0.005(4)
C25 0.037(5) 0.049(5) 0.038(5) 0.008(4) 0.008(4) -0.020(4)
C26 0.035(4) 0.029(4) 0.035(5) 0.008(3) -0.002(3) -0.003(3)
C27 0.042(4) 0.013(3) 0.016(4) 0.002(3) 0.001(3) 0.004(3)
C28 0.039(5) 0.032(5) 0.055(6) 0.018(4) 0.007(4) -0.005(4)
C29 0.052(6) 0.043(6) 0.071(7) 0.016(5) -0.003(5) -0.003(5)
C30 0.065(7) 0.048(6) 0.071(7) 0.020(5) -0.021(6) -0.024(5)
C31 0.060(6) 0.026(5) 0.063(6) 0.006(4) -0.014(5) -0.011(4)
C32 0.038(4) 0.028(4) 0.034(4) 0.005(3) -0.012(3) 0.000(3)
C33 0.059(5) 0.020(4) 0.026(4) -0.001(3) -0.004(4) 0.007(3)
C34 0.074(6) 0.026(4) 0.035(5) -0.005(4) 0.001(4) 0.009(4)
C35 0.066(6) 0.037(5) 0.055(6) -0.006(4) 0.014(5) 0.025(5)
C36 0.030(4) 0.045(5) 0.050(5) 0.005(4) 0.015(4) 0.010(4)
C37 0.043(5) 0.031(4) 0.022(4) 0.004(3) 0.001(3) 0.012(3)
C38 0.025(4) 0.023(4) 0.024(4) 0.002(3) 0.001(3) 0.010(3)
